data_4112304
loop_
_publ_author_name
'Patrick M. Donovan'
'Lawrence T. Scott'

_publ_section_title
;
 Elaboration of Diaryl Ketones into Naphthalenes Fused on Two or Four
 Sides: A Naphthoannulation Procedure
;
_journal_name_full 'Journal of the American Chemical Society'
_journal_page_first 3108
_journal_page_last 3112
_journal_paper_doi 10.1021/ja038254i
_journal_volume 126
_journal_year 2004
_chemical_formula_sum 'C18 H10 O'
_chemical_formula_weight 242.26
_chemical_name_systematic
; 
 ? 
;
_space_group_IT_number 7
_symmetry_cell_setting monoclinic
_symmetry_space_group_name_Hall 'P -2yc'
_symmetry_space_group_name_H-M 'P 1 c 1'
_atom_sites_solution_hydrogens geom
_atom_sites_solution_primary direct
_atom_sites_solution_secondary difmap
_audit_creation_method SHELXL-97
_cell_angle_alpha 90.00
_cell_angle_beta 108.260(3)
_cell_angle_gamma 90.00
_cell_formula_units_Z 4
_cell_length_a 16.087(2)
_cell_length_b 4.6626(7)
_cell_length_c 15.988(2)
_cell_measurement_reflns_used 1448
_cell_measurement_temperature 193(2)
_cell_measurement_theta_max 27.77
_cell_measurement_theta_min 2.60
_cell_volume 1138.8(3)
_computing_cell_refinement 'Bruker SMART'
_computing_data_collection 'Bruker SMART'
_computing_data_reduction 'Bruker SAINT'
_computing_molecular_graphics 'Bruker SHELXTL'
_computing_publication_material 'Bruker SHELXTL'
_computing_structure_refinement 'SHELXL-97 (Sheldrick, 1997)'
_computing_structure_solution 'SHELXS-97 (Sheldrick, 1990)'
_diffrn_ambient_temperature 193(2)
_diffrn_measured_fraction_theta_full 0.998
_diffrn_measured_fraction_theta_max 0.998
_diffrn_measurement_device_type 'CCD area detector'
_diffrn_measurement_method 'phi and omega scans'
_diffrn_radiation_monochromator graphite
_diffrn_radiation_source 'fine-focus sealed tube'
_diffrn_radiation_type MoK\a
_diffrn_radiation_wavelength 0.71073
_diffrn_reflns_av_R_equivalents 0.0622
_diffrn_reflns_av_sigmaI/netI 0.0654
_diffrn_reflns_limit_h_max 21
_diffrn_reflns_limit_h_min -21
_diffrn_reflns_limit_k_max 5
_diffrn_reflns_limit_k_min -6
_diffrn_reflns_limit_l_max 21
_diffrn_reflns_limit_l_min -16
_diffrn_reflns_number 7912
_diffrn_reflns_theta_full 28.32
_diffrn_reflns_theta_max 28.32
_diffrn_reflns_theta_min 1.33
_exptl_absorpt_coefficient_mu 0.086
_exptl_absorpt_correction_type none
_exptl_crystal_density_diffrn 1.413
_exptl_crystal_density_meas 0
_exptl_crystal_F_000 504
_exptl_crystal_size_max 0.58
_exptl_crystal_size_mid 0.20
_exptl_crystal_size_min 0.18
_refine_diff_density_max 0.264
_refine_diff_density_min -0.203
_refine_diff_density_rms 0.053
_refine_ls_abs_structure_details 'Flack H D (1983), Acta Cryst. A39, 876-881'
_refine_ls_abs_structure_Flack 10(4)
_refine_ls_extinction_method none
_refine_ls_goodness_of_fit_ref 0.889
_refine_ls_hydrogen_treatment mixed
_refine_ls_matrix_type full
_refine_ls_number_parameters 343
_refine_ls_number_reflns 4207
_refine_ls_number_restraints 2
_refine_ls_restrained_S_all 0.888
_refine_ls_R_factor_all 0.0951
_refine_ls_R_factor_gt 0.0513
_refine_ls_shift/su_max 2.207
_refine_ls_shift/su_mean 0.318
_refine_ls_structure_factor_coef Fsqd
_refine_ls_weighting_details 'calc w=1/[\s^2^(Fo^2^)+(0.0599P)^2^+0.0000P] where P=(Fo^2^+2Fc^2^)/3'
_refine_ls_weighting_scheme calc
_refine_ls_wR_factor_gt 0.1172
_refine_ls_wR_factor_ref 0.1363
_reflns_number_gt 2181
_reflns_number_total 4207
_reflns_threshold_expression >2sigma(I)
_cod_data_source_file ja038254isi20031229_115320.cif
_cod_data_source_block compound14
_cod_original_cell_volume 1138.9(3)
_cod_database_code 4112304

loop_
_symmetry_equiv_pos_as_xyz
'x, y, z'
'x, -y, z+1/2'

loop_
_atom_site_label
_atom_site_type_symbol
_atom_site_fract_x
_atom_site_fract_y
_atom_site_fract_z
_atom_site_U_iso_or_equiv
_atom_site_adp_type
_atom_site_occupancy
_atom_site_symmetry_multiplicity
_atom_site_calc_flag
_atom_site_refinement_flags
C18 C 0.8054(3) 0.8043(14) 0.0896(4) 0.0322(13) Uani 1 1 d .
C16 C 0.9247(3) 1.1418(14) 0.1448(4) 0.0332(12) Uani 1 1 d .
C17 C 0.8611(3) 1.0053(14) 0.0723(3) 0.0343(14) Uani 1 1 d .
O1 O 0.8723(2) 0.8719(11) 0.2481(3) 0.0436(11) Uani 1 1 d .
C8 C 0.8559(3) 1.0814(15) -0.0159(4) 0.0340(13) Uani 1 1 d .
C11 C 0.9836(3) 1.3461(15) 0.1304(4) 0.0393(15) Uani 1 1 d .
C5 C 0.7397(3) 0.6656(14) 0.0204(4) 0.0381(14) Uani 1 1 d .
C2 C 0.7574(4) 0.5373(16) 0.1964(4) 0.0445(16) Uani 1 1 d .
H2A H 0.7624 0.4939 0.2546 0.053 Uiso 1 1 calc R
C15 C 0.9278(3) 1.0722(14) 0.2295(4) 0.0385(15) Uani 1 1 d .
C1 C 0.8107(3) 0.7338(14) 0.1765(4) 0.0388(15) Uani 1 1 d .
C10 C 0.9756(4) 1.4154(16) 0.0393(4) 0.0448(15) Uani 1 1 d .
H10A H 1.0121 1.5532 0.0273 0.054 Uiso 1 1 calc R
C9 C 0.9156(4) 1.2805(14) -0.0279(4) 0.0488(16) Uani 1 1 d .
H9A H 0.9141 1.3232 -0.0851 0.059 Uiso 1 1 calc R
C12 C 1.0425(4) 1.4765(18) 0.2042(4) 0.0521(19) Uani 1 1 d .
H12A H 1.0811 1.6151 0.1967 0.063 Uiso 1 1 calc R
C6 C 0.7360(4) 0.7455(14) -0.0694(4) 0.0476(16) Uani 1 1 d .
H6A H 0.6952 0.6574 -0.1169 0.057 Uiso 1 1 calc R
C14 C 0.9848(4) 1.1988(17) 0.3029(4) 0.0472(17) Uani 1 1 d .
H14A H 0.9846 1.1534 0.3595 0.057 Uiso 1 1 calc R
C7 C 0.7896(4) 0.9410(17) -0.0840(3) 0.0454(16) Uani 1 1 d .
H7A H 0.7836 0.9889 -0.1421 0.054 Uiso 1 1 calc R
C4 C 0.6860(4) 0.4646(15) 0.0395(4) 0.0468(17) Uani 1 1 d .
H4A H 0.6440 0.3700 -0.0056 0.056 Uiso 1 1 calc R
C3 C 0.6952(4) 0.4041(16) 0.1272(4) 0.0482(17) Uani 1 1 d .
H3A H 0.6582 0.2691 0.1398 0.058 Uiso 1 1 calc R
C13 C 1.0438(4) 1.4018(18) 0.2877(4) 0.0530(19) Uani 1 1 d .
H13A H 1.0848 1.4873 0.3357 0.064 Uiso 1 1 calc R
C34 C 0.3012(3) 0.6405(15) 0.1569(4) 0.0330(13) Uani 1 1 d .
C36 C 0.4226(3) 0.3042(14) 0.2111(4) 0.0318(12) Uani 1 1 d .
C35 C 0.3628(3) 0.5108(13) 0.2294(3) 0.0293(12) Uani 1 1 d .
O2 O 0.3550(2) 0.3682(11) 0.0554(3) 0.0423(11) Uani 1 1 d .
C33 C 0.2976(4) 0.5726(14) 0.0682(4) 0.0377(14) Uani 1 1 d .
C29 C 0.2435(3) 0.8502(14) 0.1698(4) 0.0381(14) Uani 1 1 d .
C19 C 0.4157(3) 0.2394(13) 0.1245(4) 0.0341(14) Uani 1 1 d .
C23 C 0.4851(3) 0.1680(14) 0.2820(4) 0.0383(14) Uani 1 1 d .
C26 C 0.3674(3) 0.5770(15) 0.3135(4) 0.0370(14) Uani 1 1 d .
C32 C 0.2389(4) 0.7046(15) -0.0004(4) 0.0461(17) Uani 1 1 d .
H32A H 0.2359 0.6548 -0.0576 0.055 Uiso 1 1 calc R
C20 C 0.4697(4) 0.0372(16) 0.1058(4) 0.0437(16) Uani 1 1 d .
H20A H 0.4646 -0.0076 0.0478 0.052 Uiso 1 1 calc R
C22 C 0.5407(4) -0.0387(15) 0.2593(5) 0.0462(17) Uani 1 1 d .
H22A H 0.5835 -0.1313 0.3041 0.055 Uiso 1 1 calc R
C28 C 0.2484(3) 0.9130(15) 0.2574(4) 0.0432(15) Uani 1 1 d .
H28A H 0.2089 1.0441 0.2674 0.052 Uiso 1 1 calc R
C27 C 0.3082(3) 0.7897(12) 0.3279(4) 0.0361(14) Uani 1 1 d .
H27A H 0.3110 0.8420 0.3849 0.043 Uiso 1 1 calc R
C30 C 0.1832(3) 0.9801(17) 0.0963(4) 0.0457(17) Uani 1 1 d .
H30A H 0.1431 1.1125 0.1043 0.055 Uiso 1 1 calc R
C25 C 0.4332(3) 0.4443(16) 0.3864(4) 0.0403(14) Uani 1 1 d .
H25A H 0.4378 0.4907 0.4442 0.048 Uiso 1 1 calc R
C31 C 0.1831(4) 0.9126(18) 0.0131(5) 0.0523(18) Uani 1 1 d .
H31A H 0.1452 1.0075 -0.0349 0.063 Uiso 1 1 calc R
C24 C 0.4899(3) 0.2441(16) 0.3678(4) 0.0453(17) Uani 1 1 d .
H24A H 0.5324 0.1585 0.4145 0.054 Uiso 1 1 calc R
C21 C 0.5328(4) -0.1018(16) 0.1760(5) 0.0493(17) Uani 1 1 d .
H21A H 0.5694 -0.2390 0.1639 0.059 Uiso 1 1 calc R

loop_
_atom_site_aniso_label
_atom_site_aniso_U_11
_atom_site_aniso_U_22
_atom_site_aniso_U_33
_atom_site_aniso_U_23
_atom_site_aniso_U_13
_atom_site_aniso_U_12
C18 0.033(3) 0.032(3) 0.035(3) 0.002(3) 0.016(2) 0.012(3)
C16 0.036(3) 0.029(3) 0.039(3) -0.002(2) 0.018(2) 0.006(3)
C17 0.034(3) 0.037(4) 0.029(3) -0.001(2) 0.005(2) 0.013(3)
O1 0.040(2) 0.046(3) 0.043(2) 0.002(2) 0.0110(17) 0.001(2)
C8 0.039(3) 0.035(4) 0.033(3) 0.011(3) 0.019(2) 0.010(3)
C11 0.039(3) 0.037(4) 0.045(3) -0.007(3) 0.017(3) 0.008(3)
C5 0.036(3) 0.039(4) 0.037(3) -0.004(3) 0.009(2) 0.008(3)
C2 0.038(3) 0.047(4) 0.053(4) 0.012(3) 0.021(3) 0.011(3)
C15 0.027(2) 0.041(4) 0.042(3) -0.006(3) 0.003(2) 0.004(3)
C1 0.037(3) 0.043(4) 0.035(3) 0.005(3) 0.010(2) 0.011(3)
C10 0.057(3) 0.035(4) 0.055(4) 0.009(3) 0.037(3) 0.006(3)
C9 0.070(4) 0.050(4) 0.026(3) 0.001(3) 0.015(3) 0.016(3)
C12 0.043(3) 0.038(4) 0.077(5) -0.006(4) 0.020(4) 0.001(3)
C6 0.057(3) 0.031(3) 0.049(4) 0.006(3) 0.008(3) 0.012(3)
C14 0.043(3) 0.054(5) 0.043(3) 0.002(3) 0.013(3) 0.009(3)
C7 0.065(4) 0.049(4) 0.023(3) 0.005(3) 0.015(3) 0.008(3)
C4 0.042(3) 0.042(4) 0.055(4) 0.004(3) 0.013(3) 0.010(3)
C3 0.036(3) 0.043(4) 0.073(5) 0.001(3) 0.028(3) 0.002(3)
C13 0.042(3) 0.054(5) 0.050(4) -0.005(3) -0.006(3) 0.008(3)
C34 0.026(2) 0.032(3) 0.040(3) -0.008(3) 0.009(2) -0.012(2)
C36 0.031(2) 0.024(3) 0.042(3) -0.005(3) 0.014(2) -0.005(3)
C35 0.030(2) 0.020(3) 0.046(3) -0.007(2) 0.023(2) -0.005(2)
O2 0.052(2) 0.048(3) 0.032(2) -0.0118(19) 0.0209(18) -0.004(2)
C33 0.046(3) 0.032(4) 0.042(3) -0.013(3) 0.024(3) -0.013(3)
C29 0.028(2) 0.029(3) 0.059(4) -0.011(3) 0.016(3) -0.005(2)
C19 0.033(3) 0.027(3) 0.047(4) -0.002(3) 0.018(3) -0.007(3)
C23 0.034(3) 0.026(3) 0.058(4) -0.004(3) 0.020(3) -0.006(3)
C26 0.036(3) 0.032(4) 0.046(3) 0.003(3) 0.016(2) -0.004(3)
C32 0.056(4) 0.043(4) 0.031(3) 0.002(3) 0.001(3) -0.011(3)
C20 0.055(3) 0.036(4) 0.054(4) -0.011(3) 0.037(3) -0.009(3)
C22 0.036(3) 0.036(4) 0.072(5) 0.012(3) 0.023(3) 0.009(3)
C28 0.028(2) 0.041(4) 0.062(4) -0.009(3) 0.015(2) -0.002(3)
C27 0.033(2) 0.030(3) 0.056(3) -0.014(3) 0.028(2) -0.003(2)
C30 0.029(3) 0.044(4) 0.060(4) -0.003(3) 0.008(3) -0.001(3)
C25 0.035(3) 0.044(4) 0.045(3) 0.001(3) 0.016(2) -0.005(3)
C31 0.043(3) 0.047(4) 0.061(4) 0.012(3) 0.008(3) 0.000(3)
C24 0.034(3) 0.066(4) 0.036(3) 0.017(3) 0.012(3) 0.006(3)
C21 0.042(3) 0.030(4) 0.084(5) -0.011(3) 0.031(3) -0.002(3)

loop_
_atom_type_symbol
_atom_type_description
_atom_type_scat_dispersion_real
_atom_type_scat_dispersion_imag
_atom_type_scat_source
C C 0.0033 0.0016 'International Tables Vol C Tables 4.2.6.8 and 6.1.1.4'
H H 0.0000 0.0000 'International Tables Vol C Tables 4.2.6.8 and 6.1.1.4'
O O 0.0106 0.0060 'International Tables Vol C Tables 4.2.6.8 and 6.1.1.4'

loop_
_geom_angle_atom_site_label_1
_geom_angle_atom_site_label_2
_geom_angle_atom_site_label_3
_geom_angle
C17 C18 C1 120.9(5)
C17 C18 C5 121.5(5)
C1 C18 C5 117.6(6)
C15 C16 C11 119.9(5)
C15 C16 C17 119.1(5)
C11 C16 C17 120.9(5)
C18 C17 C8 121.6(5)
C18 C17 C16 118.9(5)
C8 C17 C16 119.5(5)
C15 O1 C1 117.9(4)
C9 C8 C7 125.9(5)
C9 C8 C17 118.1(5)
C7 C8 C17 116.0(5)
C12 C11 C16 117.9(5)
C12 C11 C10 124.8(6)
C16 C11 C10 117.3(5)
C4 C5 C18 120.3(6)
C4 C5 C6 123.8(6)
C18 C5 C6 115.9(6)
C1 C2 C3 117.8(6)
C14 C15 C16 123.1(6)
C14 C15 O1 114.1(5)
C16 C15 O1 122.8(5)
C2 C1 C18 122.8(6)
C2 C1 O1 116.8(5)
C18 C1 O1 120.4(5)
C9 C10 C11 120.5(6)
C10 C9 C8 123.5(5)
C13 C12 C11 120.6(7)
C7 C6 C5 121.3(6)
C15 C14 C13 116.4(6)
C6 C7 C8 123.6(5)
C5 C4 C3 119.1(6)
C2 C3 C4 122.4(6)
C12 C13 C14 122.0(6)
C35 C34 C29 120.3(5)
C35 C34 C33 121.3(5)
C29 C34 C33 118.3(5)
C19 C36 C23 121.2(5)
C19 C36 C35 119.6(5)
C23 C36 C35 119.1(5)
C26 C35 C34 121.7(5)
C26 C35 C36 121.0(5)
C34 C35 C36 117.3(5)
C19 O2 C33 121.6(4)
C32 C33 O2 121.5(5)
C32 C33 C34 120.1(6)
O2 C33 C34 118.3(5)
C30 C29 C34 119.4(5)
C30 C29 C28 123.4(6)
C34 C29 C28 117.2(5)
O2 C19 C20 117.8(5)
O2 C19 C36 121.7(5)
C20 C19 C36 120.5(6)
C24 C23 C36 118.8(5)
C24 C23 C22 124.9(6)
C36 C23 C22 116.3(5)
C35 C26 C27 118.7(5)
C35 C26 C25 120.0(5)
C27 C26 C25 121.2(5)
C33 C32 C31 121.0(6)
C19 C20 C21 119.2(6)
C21 C22 C23 122.0(6)
C27 C28 C29 122.7(5)
C28 C27 C26 119.3(5)
C31 C30 C29 120.3(6)
C24 C25 C26 118.4(5)
C30 C31 C32 120.7(6)
C23 C24 C25 122.6(5)
C22 C21 C20 120.8(6)

loop_
_geom_bond_atom_site_label_1
_geom_bond_atom_site_label_2
_geom_bond_distance
C18 C17 1.383(8)
C18 C1 1.404(8)
C18 C5 1.423(8)
C16 C15 1.379(8)
C16 C11 1.413(9)
C16 C17 1.432(8)
C17 C8 1.432(8)
O1 C15 1.387(7)
O1 C1 1.412(7)
C8 C9 1.391(9)
C8 C7 1.422(8)
C11 C12 1.399(8)
C11 C10 1.458(9)
C5 C4 1.372(9)
C5 C6 1.466(9)
C2 C1 1.360(9)
C2 C3 1.385(9)
C15 C14 1.376(8)
C10 C9 1.354(9)
C12 C13 1.373(10)
C6 C7 1.326(9)
C14 C13 1.414(11)
C4 C3 1.392(10)
C34 C35 1.405(7)
C34 C29 1.406(8)
C34 C33 1.437(8)
C36 C19 1.387(9)
C36 C23 1.409(8)
C36 C35 1.455(7)
C35 C26 1.357(8)
O2 C19 1.363(7)
O2 C33 1.387(7)
C33 C32 1.351(8)
C29 C30 1.406(8)
C29 C28 1.410(9)
C19 C20 1.376(8)
C23 C24 1.396(9)
C23 C22 1.437(8)
C26 C27 1.443(8)
C26 C25 1.445(8)
C32 C31 1.383(10)
C20 C21 1.413(9)
C22 C21 1.329(10)
C28 C27 1.359(8)
C30 C31 1.365(9)
C25 C24 1.400(9)

loop_
_geom_torsion_atom_site_label_1
_geom_torsion_atom_site_label_2
_geom_torsion_atom_site_label_3
_geom_torsion_atom_site_label_4
_geom_torsion
C1 C18 C17 C8 -179.4(6)
C5 C18 C17 C8 -0.7(8)
C1 C18 C17 C16 0.0(7)
C5 C18 C17 C16 178.7(5)
C15 C16 C17 C18 -0.9(7)
C11 C16 C17 C18 179.3(5)
C15 C16 C17 C8 178.5(6)
C11 C16 C17 C8 -1.3(8)
C18 C17 C8 C9 -178.5(5)
C16 C17 C8 C9 2.1(8)
C18 C17 C8 C7 0.8(8)
C16 C17 C8 C7 -178.6(5)
C15 C16 C11 C12 -1.4(8)
C17 C16 C11 C12 178.4(5)
C15 C16 C11 C10 -178.6(6)
C17 C16 C11 C10 1.2(8)
C17 C18 C5 C4 179.2(5)
C1 C18 C5 C4 -2.0(8)
C17 C18 C5 C6 1.0(7)
C1 C18 C5 C6 179.8(5)
C11 C16 C15 C14 1.8(9)
C17 C16 C15 C14 -178.0(5)
C11 C16 C15 O1 -179.5(5)
C17 C16 C15 O1 0.7(8)
C1 O1 C15 C14 179.2(5)
C1 O1 C15 C16 0.4(8)
C3 C2 C1 C18 -0.3(9)
C3 C2 C1 O1 178.6(5)
C17 C18 C1 C2 -179.9(5)
C5 C18 C1 C2 1.3(8)
C17 C18 C1 O1 1.2(8)
C5 C18 C1 O1 -177.6(5)
C15 O1 C1 C2 179.7(5)
C15 O1 C1 C18 -1.4(7)
C12 C11 C10 C9 -178.9(6)
C16 C11 C10 C9 -2.0(8)
C11 C10 C9 C8 3.0(9)
C7 C8 C9 C10 177.7(6)
C17 C8 C9 C10 -3.1(9)
C16 C11 C12 C13 1.5(10)
C10 C11 C12 C13 178.4(6)
C4 C5 C6 C7 -179.8(6)
C18 C5 C6 C7 -1.7(8)
C16 C15 C14 C13 -2.1(9)
O1 C15 C14 C13 179.1(6)
C5 C6 C7 C8 2.0(10)
C9 C8 C7 C6 177.7(6)
C17 C8 C7 C6 -1.5(9)
C18 C5 C4 C3 1.7(9)
C6 C5 C4 C3 179.8(6)
C1 C2 C3 C4 0.0(9)
C5 C4 C3 C2 -0.7(10)
C11 C12 C13 C14 -2.0(11)
C15 C14 C13 C12 2.2(10)
C29 C34 C35 C26 1.7(8)
C33 C34 C35 C26 179.0(6)
C29 C34 C35 C36 -177.6(5)
C33 C34 C35 C36 -0.2(7)
C19 C36 C35 C26 179.5(6)
C23 C36 C35 C26 1.1(7)
C19 C36 C35 C34 -1.3(7)
C23 C36 C35 C34 -179.7(5)
C19 O2 C33 C32 178.5(6)
C19 O2 C33 C34 -2.1(7)
C35 C34 C33 C32 -178.7(5)
C29 C34 C33 C32 -1.3(8)
C35 C34 C33 O2 1.9(8)
C29 C34 C33 O2 179.3(5)
C35 C34 C29 C30 179.2(5)
C33 C34 C29 C30 1.7(8)
C35 C34 C29 C28 -2.6(8)
C33 C34 C29 C28 -180.0(5)
C33 O2 C19 C20 179.5(5)
C33 O2 C19 C36 0.6(8)
C23 C36 C19 O2 179.5(5)
C35 C36 C19 O2 1.1(8)
C23 C36 C19 C20 0.6(8)
C35 C36 C19 C20 -177.7(5)
C19 C36 C23 C24 179.2(6)
C35 C36 C23 C24 -2.5(8)
C19 C36 C23 C22 0.2(8)
C35 C36 C23 C22 178.5(5)
C34 C35 C26 C27 -1.1(8)
C36 C35 C26 C27 178.2(5)
C34 C35 C26 C25 -178.4(5)
C36 C35 C26 C25 0.8(8)
O2 C33 C32 C31 -178.6(6)
C34 C33 C32 C31 2.0(9)
O2 C19 C20 C21 -179.6(5)
C36 C19 C20 C21 -0.7(8)
C24 C23 C22 C21 -179.9(6)
C36 C23 C22 C21 -1.0(9)
C30 C29 C28 C27 -178.7(6)
C34 C29 C28 C27 3.1(8)
C29 C28 C27 C26 -2.6(8)
C35 C26 C27 C28 1.5(8)
C25 C26 C27 C28 178.8(6)
C34 C29 C30 C31 -2.9(10)
C28 C29 C30 C31 178.9(6)
C35 C26 C25 C24 -1.3(9)
C27 C26 C25 C24 -178.6(5)
C29 C30 C31 C32 3.6(10)
C33 C32 C31 C30 -3.2(10)
C36 C23 C24 C25 2.0(9)
C22 C23 C24 C25 -179.1(6)
C26 C25 C24 C23 -0.2(9)
C23 C22 C21 C20 1.0(10)
C19 C20 C21 C22 -0.2(9)
